data_4029326
loop_
_publ_author_name
'Khlebnikov, Alexander F.'
'Novikov, Mikhail S.'
'Pakalnis, Viktoriia V.'
'Iakovenko, Roman O.'
'Yufit, Dmitry S.'

_publ_section_title
;
 Domino reactions of 2H-azirines with acylketenes from furan-2,3-diones:
 Competition between the formation of ortho-fused and bridged heterocyclic
 systems.
;
_journal_name_full 'Beilstein journal of organic chemistry'
_journal_page_first 784
_journal_page_last 793
_journal_paper_doi 10.3762/bjoc.10.74
_journal_volume 10
_journal_year 2014
_chemical_formula_moiety 'C26 H19 N O4'
_chemical_formula_sum 'C26 H19 N O4'
_chemical_formula_weight 409.42
_chemical_name_systematic
;
4,6,8-Triphenyl-5,7-dioxa-1-azabicyclo[4.4.1]undeca-3,8-diene-2,10-dione 
;
_space_group_crystal_system monoclinic
_space_group_IT_number 14
_space_group_name_Hall '-P 2yn'
_space_group_name_H-M_alt 'P 1 21/n 1'
_symmetry_space_group_name_Hall '-P 2yn'
_symmetry_space_group_name_H-M 'P 1 21/n 1'
_atom_sites_solution_hydrogens geom
_atom_sites_solution_primary direct
_atom_sites_solution_secondary difmap
_audit_creation_date 2011-12-29
_audit_creation_method
;
  Olex2 1.1-beta
  (compiled 2011.11.01 svn.r2039, GUI svn.r3906)
;
_cell_angle_alpha 90.00
_cell_angle_beta 105.8500(10)
_cell_angle_gamma 90.00
_cell_formula_units_Z 8
_cell_length_a 14.5600(5)
_cell_length_b 17.9642(6)
_cell_length_c 17.1799(6)
_cell_measurement_reflns_used 4346
_cell_measurement_temperature 100
_cell_measurement_theta_max 56.608
_cell_measurement_theta_min 3.634
_cell_volume 4322.7(3)
_computing_cell_refinement 'SAINT V7.60A (Bruker, 2003)'
_computing_data_collection 'Proteum2 V2011.2-0 (Bruker, 2001)'
_computing_data_reduction 'SAINT V7.60A (Bruker, 2003)'
_computing_molecular_graphics
;
O. V. Dolomanov, L. J. Bourhis, R. J. Gildea, J. A. K. Howard and H. Puschmann,
OLEX2: a complete structure solution, refinement and analysis program.
J. Appl. Cryst. (2009). 42, 339-341.
;
_computing_publication_material
;
O. V. Dolomanov, L. J. Bourhis, R. J. Gildea, J. A. K. Howard and H. Puschmann,
OLEX2: a complete structure solution, refinement and analysis program.
J. Appl. Cryst. (2009). 42, 339-341.
;
_computing_structure_refinement
;
XL, G.M. Sheldrick, Acta Cryst.
(2008). A64, 112-122
;
_computing_structure_solution
;
XS, G.M. Sheldrick, Acta Cryst.
(2008). A64, 112-122
;
_diffrn_ambient_temperature 100.0
_diffrn_detector 'CCD area detector'
_diffrn_detector_type 'Bruker Platinum-135 area detector'
_diffrn_measured_fraction_theta_full 0.981
_diffrn_measured_fraction_theta_max 0.981
_diffrn_measurement_device 'three-circle diffractometer'
_diffrn_measurement_device_type 'Bruker Proteum R'
_diffrn_measurement_method '\w scans'
_diffrn_radiation_collimation 'focusing mirrors'
_diffrn_radiation_monochromator graphite
_diffrn_radiation_probe x-ray
_diffrn_radiation_type CuK\a
_diffrn_radiation_wavelength 1.54178
_diffrn_radiation_xray_symbol K-L~3~
_diffrn_reflns_av_R_equivalents 0.0506
_diffrn_reflns_av_unetI/netI 0.0623
_diffrn_reflns_limit_h_max 15
_diffrn_reflns_limit_h_min -13
_diffrn_reflns_limit_k_max 19
_diffrn_reflns_limit_k_min -19
_diffrn_reflns_limit_l_max 18
_diffrn_reflns_limit_l_min -19
_diffrn_reflns_number 21195
_diffrn_reflns_theta_full 58.00
_diffrn_reflns_theta_max 60.57
_diffrn_reflns_theta_min 2.46
_diffrn_source 'rotating anode'
_diffrn_source_target Cu
_diffrn_source_type 'Bruker Microstar rotating anode'
_exptl_absorpt_coefficient_mu 0.692
_exptl_absorpt_correction_T_max 1.0000
_exptl_absorpt_correction_T_min 0.8419
_exptl_absorpt_correction_type multi-scan
_exptl_absorpt_process_details
;
SADABS-2008/1 (Bruker,2008) was used for absorption correction.
R(int) was 0.0725 before and 0.0533 after correction.
The Ratio of minimum to maximum transmission is 0.8419.
The \l/2 correction factor is 0.0015.
;
_exptl_crystal_colour 'clear light colourless'
_exptl_crystal_colour_lustre clear
_exptl_crystal_colour_modifier light
_exptl_crystal_colour_primary colourless
_exptl_crystal_density_diffrn 1.258
_exptl_crystal_density_method 'not measured'
_exptl_crystal_description needle
_exptl_crystal_F_000 1712
_exptl_crystal_size_max 0.2
_exptl_crystal_size_mid 0.03
_exptl_crystal_size_min 0.02
_refine_diff_density_max 0.214
_refine_diff_density_min -0.219
_refine_diff_density_rms 0.046
_refine_ls_extinction_method none
_refine_ls_goodness_of_fit_ref 0.991
_refine_ls_hydrogen_treatment constr
_refine_ls_matrix_type full
_refine_ls_number_parameters 559
_refine_ls_number_reflns 5904
_refine_ls_number_restraints 0
_refine_ls_restrained_S_all 0.991
_refine_ls_R_factor_all 0.0704
_refine_ls_R_factor_gt 0.0440
_refine_ls_shift/su_max 0.000
_refine_ls_shift/su_mean 0.000
_refine_ls_structure_factor_coef Fsqd
_refine_ls_weighting_details 'calc w=1/[\s^2^(Fo^2^)+(0.0600P)^2^+0.0000P] where P=(Fo^2^+2Fc^2^)/3'
_refine_ls_weighting_scheme calc
_refine_ls_wR_factor_gt 0.0993
_refine_ls_wR_factor_ref 0.1073
_reflns_number_gt 4157
_reflns_number_total 5904
_reflns_threshold_expression >2sigma(I)
_cod_data_source_file 1860-5397-10-74-S2.cif
_cod_data_source_block 3a_dax44
_cod_depositor_comments 'Adding full bibliography for 4029324--4029326.cif.'
_cod_database_code 4029326

loop_
_space_group_symop_id
_space_group_symop_operation_xyz
1 'x, y, z'
2 '-x+1/2, y+1/2, -z+1/2'
3 '-x, -y, -z'
4 'x-1/2, -y-1/2, z-1/2'

loop_
_atom_site_label
_atom_site_type_symbol
_atom_site_fract_x
_atom_site_fract_y
_atom_site_fract_z
_atom_site_U_iso_or_equiv
_atom_site_adp_type
_atom_site_occupancy
_atom_site_symmetry_multiplicity
_atom_site_calc_flag
_atom_site_refinement_flags
O1 O 0.58882(12) 0.94899(9) -0.07378(10) 0.0327(4) Uani 1 1 d .
O2 O 0.39004(12) 0.94735(9) -0.10470(10) 0.0339(5) Uani 1 1 d .
O3 O 0.44357(11) 0.76940(8) 0.03607(9) 0.0234(4) Uani 1 1 d .
O4 O 0.60062(11) 0.77280(8) 0.09569(9) 0.0241(4) Uani 1 1 d .
N1 N 0.50075(14) 0.90772(10) 0.01061(11) 0.0209(5) Uani 1 1 d .
C1 C 0.40898(17) 0.91158(13) -0.04273(15) 0.0263(6) Uani 1 1 d .
C2 C 0.33576(17) 0.86639(13) -0.01950(14) 0.0259(6) Uani 1 1 d .
H2 H 0.2733 0.8866 -0.0293 0.031 Uiso 1 1 calc R
C3 C 0.35194(17) 0.79871(13) 0.01460(13) 0.0229(6) Uani 1 1 d .
C4 C 0.51330(16) 0.80366(13) 0.10409(13) 0.0207(6) Uani 1 1 d .
C5 C 0.67415(16) 0.81235(13) 0.08042(13) 0.0219(6) Uani 1 1 d .
C6 C 0.66825(17) 0.87432(13) 0.03529(13) 0.0224(6) Uani 1 1 d .
H6 H 0.7280 0.8959 0.0357 0.027 Uiso 1 1 calc R
C7 C 0.58521(17) 0.91375(13) -0.01406(14) 0.0240(6) Uani 1 1 d .
C8 C 0.50971(17) 0.88644(12) 0.09436(13) 0.0226(6) Uani 1 1 d .
H8A H 0.4547 0.9063 0.1112 0.027 Uiso 1 1 calc R
H8B H 0.5686 0.9086 0.1299 0.027 Uiso 1 1 calc R
C9 C 0.27919(17) 0.74610(13) 0.02659(14) 0.0231(6) Uani 1 1 d .
C10 C 0.18119(18) 0.76196(14) -0.00122(14) 0.0280(6) Uani 1 1 d .
H10 H 0.1607 0.8072 -0.0293 0.034 Uiso 1 1 calc R
C11 C 0.11410(18) 0.71241(14) 0.01188(14) 0.0289(6) Uani 1 1 d .
H11 H 0.0481 0.7240 -0.0068 0.035 Uiso 1 1 calc R
C12 C 0.14281(19) 0.64626(14) 0.05199(15) 0.0318(7) Uani 1 1 d .
H12 H 0.0966 0.6129 0.0618 0.038 Uiso 1 1 calc R
C13 C 0.23872(19) 0.62856(14) 0.07782(15) 0.0325(7) Uani 1 1 d .
H13 H 0.2585 0.5825 0.1043 0.039 Uiso 1 1 calc R
C14 C 0.30640(18) 0.67839(13) 0.06486(14) 0.0281(6) Uani 1 1 d .
H14 H 0.3722 0.6658 0.0825 0.034 Uiso 1 1 calc R
C15 C 0.49974(16) 0.77248(13) 0.18196(13) 0.0226(6) Uani 1 1 d .
C16 C 0.45777(17) 0.81272(14) 0.23184(14) 0.0289(6) Uani 1 1 d .
H16 H 0.4389 0.8629 0.2191 0.035 Uiso 1 1 calc R
C17 C 0.44335(18) 0.77946(14) 0.30063(15) 0.0345(7) Uani 1 1 d .
H17 H 0.4138 0.8070 0.3343 0.041 Uiso 1 1 calc R
C18 C 0.47121(18) 0.70739(14) 0.32052(15) 0.0325(7) Uani 1 1 d .
H18 H 0.4619 0.6856 0.3682 0.039 Uiso 1 1 calc R
C19 C 0.51258(18) 0.66693(15) 0.27129(15) 0.0357(7) Uani 1 1 d .
H19 H 0.5314 0.6168 0.2844 0.043 Uiso 1 1 calc R
C20 C 0.52682(18) 0.69938(14) 0.20248(15) 0.0313(6) Uani 1 1 d .
H20 H 0.5556 0.6712 0.1687 0.038 Uiso 1 1 calc R
C21 C 0.76550(17) 0.77371(13) 0.11905(13) 0.0229(6) Uani 1 1 d .
C22 C 0.77339(18) 0.73014(13) 0.18760(14) 0.0291(6) Uani 1 1 d .
H22 H 0.7192 0.7230 0.2074 0.035 Uiso 1 1 calc R
C23 C 0.85941(19) 0.69711(14) 0.22717(16) 0.0345(7) Uani 1 1 d .
H23 H 0.8642 0.6679 0.2742 0.041 Uiso 1 1 calc R
C24 C 0.93838(19) 0.70667(14) 0.19820(16) 0.0339(7) Uani 1 1 d .
H24 H 0.9978 0.6849 0.2259 0.041 Uiso 1 1 calc R
C25 C 0.93056(18) 0.74779(13) 0.12925(16) 0.0314(7) Uani 1 1 d .
H25 H 0.9846 0.7531 0.1088 0.038 Uiso 1 1 calc R
C26 C 0.84505(17) 0.78169(13) 0.08902(15) 0.0274(6) Uani 1 1 d .
H26 H 0.8406 0.8101 0.0415 0.033 Uiso 1 1 calc R
O1A O 0.58374(11) 0.57457(9) 0.45466(9) 0.0262(4) Uani 1 1 d .
O2A O 0.39284(11) 0.59122(9) 0.45876(9) 0.0274(4) Uani 1 1 d .
O3A O 0.34080(11) 0.48278(8) 0.24480(9) 0.0221(4) Uani 1 1 d .
O4A O 0.48505(11) 0.44132(8) 0.24456(9) 0.0227(4) Uani 1 1 d .
N1A N 0.45729(13) 0.49702(10) 0.39825(11) 0.0210(5) Uani 1 1 d .
C1A C 0.38170(17) 0.53999(13) 0.41056(14) 0.0239(6) Uani 1 1 d .
C2A C 0.28669(17) 0.52047(13) 0.35804(14) 0.0240(6) Uani 1 1 d .
H2A H 0.2342 0.5238 0.3807 0.029 Uiso 1 1 calc R
C3A C 0.26820(16) 0.49822(12) 0.28018(14) 0.0210(6) Uani 1 1 d .
C4A C 0.40692(16) 0.42211(12) 0.27641(13) 0.0204(6) Uani 1 1 d .
C5A C 0.57757(17) 0.45231(13) 0.29022(14) 0.0213(6) Uani 1 1 d .
C6A C 0.60614(17) 0.48450(13) 0.36293(14) 0.0232(6) Uani 1 1 d .
H6A H 0.6729 0.4824 0.3877 0.028 Uiso 1 1 calc R
C7A C 0.55081(17) 0.52242(13) 0.41046(13) 0.0215(6) Uani 1 1 d .
C8A C 0.43459(17) 0.42190(12) 0.36689(13) 0.0214(6) Uani 1 1 d .
H8AA H 0.3814 0.4018 0.3861 0.026 Uiso 1 1 calc R
H8AB H 0.4908 0.3893 0.3875 0.026 Uiso 1 1 calc R
C9A C 0.17280(17) 0.49412(12) 0.22258(14) 0.0233(6) Uani 1 1 d .
C10A C 0.09357(17) 0.52807(13) 0.23936(15) 0.0266(6) Uani 1 1 d .
H10A H 0.1013 0.5553 0.2882 0.032 Uiso 1 1 calc R
C11A C 0.00389(18) 0.52203(13) 0.18483(15) 0.0292(6) Uani 1 1 d .
H11A H -0.0493 0.5455 0.1966 0.035 Uiso 1 1 calc R
C12A C -0.00905(18) 0.48240(13) 0.11374(15) 0.0299(6) Uani 1 1 d .
H12A H -0.0709 0.4773 0.0774 0.036 Uiso 1 1 calc R
C13A C 0.06904(18) 0.45029(13) 0.09618(15) 0.0282(6) Uani 1 1 d .
H13A H 0.0608 0.4242 0.0467 0.034 Uiso 1 1 calc R
C14A C 0.15938(18) 0.45560(13) 0.14979(14) 0.0263(6) Uani 1 1 d .
H14A H 0.2123 0.4329 0.1369 0.032 Uiso 1 1 calc R
C15A C 0.36502(16) 0.35046(13) 0.23524(13) 0.0206(6) Uani 1 1 d .
C16A C 0.32777(16) 0.29488(13) 0.27426(15) 0.0263(6) Uani 1 1 d .
H16A H 0.3287 0.3009 0.3294 0.032 Uiso 1 1 calc R
C17A C 0.28941(18) 0.23100(14) 0.23307(16) 0.0337(7) Uani 1 1 d .
H17A H 0.2642 0.1934 0.2602 0.040 Uiso 1 1 calc R
C18A C 0.28737(18) 0.22143(14) 0.15332(16) 0.0344(7) Uani 1 1 d .
H18A H 0.2618 0.1770 0.1258 0.041 Uiso 1 1 calc R
C19A C 0.32257(17) 0.27643(14) 0.11310(15) 0.0312(6) Uani 1 1 d .
H19A H 0.3197 0.2706 0.0575 0.037 Uiso 1 1 calc R
C20A C 0.36208(17) 0.34021(14) 0.15426(14) 0.0275(6) Uani 1 1 d .
H20A H 0.3875 0.3775 0.1268 0.033 Uiso 1 1 calc R
C21A C 0.64397(17) 0.42594(13) 0.24422(13) 0.0213(6) Uani 1 1 d .
C22A C 0.61524(18) 0.37046(13) 0.18607(14) 0.0279(6) Uani 1 1 d .
H22A H 0.5520 0.3515 0.1740 0.033 Uiso 1 1 calc R
C23A C 0.67839(19) 0.34259(15) 0.14554(15) 0.0347(7) Uani 1 1 d .
H23A H 0.6580 0.3047 0.1060 0.042 Uiso 1 1 calc R
C24A C 0.77011(19) 0.36949(15) 0.16230(15) 0.0352(7) Uani 1 1 d .
H24A H 0.8133 0.3499 0.1349 0.042 Uiso 1 1 calc R
C25A C 0.79904(19) 0.42479(15) 0.21875(15) 0.0340(7) Uani 1 1 d .
H25A H 0.8623 0.4435 0.2301 0.041 Uiso 1 1 calc R
C26A C 0.73652(18) 0.45374(14) 0.25963(14) 0.0288(6) Uani 1 1 d .
H26A H 0.7571 0.4925 0.2981 0.035 Uiso 1 1 calc R

loop_
_atom_site_aniso_label
_atom_site_aniso_U_11
_atom_site_aniso_U_22
_atom_site_aniso_U_33
_atom_site_aniso_U_23
_atom_site_aniso_U_13
_atom_site_aniso_U_12
O1 0.0400(11) 0.0349(11) 0.0273(10) 0.0115(9) 0.0164(8) 0.0054(8)
O2 0.0358(11) 0.0331(11) 0.0282(11) 0.0112(9) 0.0010(8) -0.0040(8)
O3 0.0221(10) 0.0237(9) 0.0245(9) -0.0002(8) 0.0066(7) 0.0000(7)
O4 0.0239(10) 0.0197(9) 0.0305(10) 0.0031(8) 0.0103(8) 0.0008(7)
N1 0.0250(13) 0.0215(11) 0.0169(11) 0.0030(9) 0.0070(9) -0.0001(9)
C1 0.0295(16) 0.0212(15) 0.0267(15) 0.0006(13) 0.0051(12) 0.0027(12)
C2 0.0261(16) 0.0233(15) 0.0287(15) 0.0042(12) 0.0083(12) 0.0022(12)
C3 0.0251(15) 0.0264(15) 0.0172(13) -0.0011(11) 0.0057(11) 0.0019(12)
C4 0.0185(14) 0.0239(14) 0.0194(14) 0.0007(11) 0.0045(11) 0.0019(11)
C5 0.0240(15) 0.0216(14) 0.0216(14) -0.0044(12) 0.0088(11) -0.0048(11)
C6 0.0261(15) 0.0211(14) 0.0202(14) -0.0002(11) 0.0064(11) -0.0016(11)
C7 0.0296(16) 0.0207(14) 0.0224(15) -0.0026(12) 0.0085(12) -0.0026(12)
C8 0.0253(15) 0.0220(15) 0.0216(14) 0.0021(11) 0.0085(11) 0.0017(11)
C9 0.0276(16) 0.0229(15) 0.0194(14) -0.0021(11) 0.0076(11) -0.0021(11)
C10 0.0316(17) 0.0274(15) 0.0239(15) 0.0016(12) 0.0056(12) 0.0002(12)
C11 0.0260(15) 0.0357(17) 0.0256(15) -0.0038(13) 0.0080(11) -0.0058(13)
C12 0.0313(18) 0.0378(18) 0.0273(15) 0.0002(13) 0.0099(12) -0.0097(13)
C13 0.0408(19) 0.0278(16) 0.0305(16) 0.0039(12) 0.0123(13) -0.0049(13)
C14 0.0272(15) 0.0270(15) 0.0300(15) 0.0025(12) 0.0075(12) 0.0003(12)
C15 0.0239(15) 0.0219(15) 0.0204(14) 0.0037(11) 0.0034(11) -0.0035(11)
C16 0.0368(17) 0.0250(15) 0.0251(15) 0.0027(12) 0.0089(12) 0.0025(12)
C17 0.0479(19) 0.0318(17) 0.0279(16) -0.0020(13) 0.0175(13) -0.0019(13)
C18 0.0443(18) 0.0313(17) 0.0227(15) 0.0070(12) 0.0107(13) -0.0039(13)
C19 0.0468(19) 0.0294(16) 0.0324(17) 0.0104(13) 0.0134(14) 0.0044(13)
C20 0.0389(17) 0.0274(16) 0.0317(16) 0.0039(13) 0.0168(13) 0.0052(12)
C21 0.0248(15) 0.0243(14) 0.0185(14) -0.0003(11) 0.0040(11) 0.0002(11)
C22 0.0290(16) 0.0295(15) 0.0295(15) 0.0019(13) 0.0091(12) 0.0016(12)
C23 0.0352(18) 0.0339(16) 0.0326(16) 0.0073(13) 0.0061(13) 0.0046(13)
C24 0.0286(17) 0.0259(16) 0.0429(17) 0.0007(13) 0.0023(13) 0.0015(12)
C25 0.0260(17) 0.0261(15) 0.0430(18) -0.0044(13) 0.0109(13) -0.0014(12)
C26 0.0292(16) 0.0249(15) 0.0292(15) -0.0009(12) 0.0099(12) -0.0032(12)
O1A 0.0355(11) 0.0230(10) 0.0192(9) -0.0030(8) 0.0062(8) -0.0036(8)
O2A 0.0366(11) 0.0247(10) 0.0208(9) -0.0025(8) 0.0077(8) 0.0032(8)
O3A 0.0253(10) 0.0219(9) 0.0204(9) 0.0019(7) 0.0086(7) 0.0039(7)
O4A 0.0211(10) 0.0304(10) 0.0167(9) -0.0007(7) 0.0052(7) -0.0012(7)
N1A 0.0248(13) 0.0169(11) 0.0215(11) -0.0024(9) 0.0066(9) -0.0008(9)
C1A 0.0335(17) 0.0223(15) 0.0177(14) 0.0032(12) 0.0102(12) 0.0026(12)
C2A 0.0267(16) 0.0238(14) 0.0232(15) 0.0001(11) 0.0098(11) 0.0007(11)
C3A 0.0257(15) 0.0185(14) 0.0218(14) 0.0014(11) 0.0118(11) 0.0023(11)
C4A 0.0200(14) 0.0222(14) 0.0201(14) 0.0020(11) 0.0072(11) 0.0039(11)
C5A 0.0235(15) 0.0191(14) 0.0198(14) 0.0018(11) 0.0034(11) 0.0010(11)
C6A 0.0208(14) 0.0259(14) 0.0216(15) 0.0031(12) 0.0038(11) 0.0024(11)
C7A 0.0278(16) 0.0212(14) 0.0143(13) 0.0025(12) 0.0040(11) 0.0011(12)
C8A 0.0246(15) 0.0197(14) 0.0205(14) -0.0027(11) 0.0068(11) 0.0003(11)
C9A 0.0253(15) 0.0219(14) 0.0231(15) 0.0023(11) 0.0075(11) -0.0001(11)
C10A 0.0307(16) 0.0250(15) 0.0251(15) 0.0002(12) 0.0094(12) -0.0012(12)
C11A 0.0272(16) 0.0227(15) 0.0387(17) -0.0003(13) 0.0105(13) -0.0006(12)
C12A 0.0271(16) 0.0300(15) 0.0302(16) 0.0048(13) 0.0036(12) -0.0022(12)
C13A 0.0335(17) 0.0286(15) 0.0216(14) 0.0022(12) 0.0060(12) -0.0041(12)
C14A 0.0282(16) 0.0285(15) 0.0228(15) 0.0044(12) 0.0079(12) 0.0015(12)
C15A 0.0214(15) 0.0225(14) 0.0163(14) -0.0024(11) 0.0028(11) 0.0032(11)
C16A 0.0277(16) 0.0287(15) 0.0222(14) -0.0031(12) 0.0063(11) -0.0005(12)
C17A 0.0371(17) 0.0284(16) 0.0341(17) -0.0008(13) 0.0068(13) -0.0067(13)
C18A 0.0363(17) 0.0285(16) 0.0348(17) -0.0084(13) 0.0037(13) -0.0035(13)
C19A 0.0364(17) 0.0298(16) 0.0264(15) -0.0099(13) 0.0068(12) -0.0022(13)
C20A 0.0297(16) 0.0311(16) 0.0226(15) -0.0014(12) 0.0088(11) -0.0014(12)
C21A 0.0231(15) 0.0237(14) 0.0180(13) 0.0037(11) 0.0071(11) -0.0014(11)
C22A 0.0312(16) 0.0287(15) 0.0265(15) -0.0026(12) 0.0123(12) -0.0013(12)
C23A 0.0363(18) 0.0382(17) 0.0334(16) -0.0077(13) 0.0159(13) -0.0015(14)
C24A 0.0363(19) 0.0445(18) 0.0292(16) 0.0008(14) 0.0166(13) 0.0042(14)
C25A 0.0266(16) 0.0504(19) 0.0266(16) 0.0047(14) 0.0101(12) -0.0021(13)
C26A 0.0302(17) 0.0339(16) 0.0222(15) -0.0012(12) 0.0070(12) -0.0023(12)

loop_
_atom_type_symbol
_atom_type_description
_atom_type_scat_dispersion_real
_atom_type_scat_dispersion_imag
_atom_type_scat_source
C C 0.0181 0.0091 'International Tables Vol C Tables 4.2.6.8 and 6.1.1.4'
H H 0.0000 0.0000 'International Tables Vol C Tables 4.2.6.8 and 6.1.1.4'
N N 0.0311 0.0180 'International Tables Vol C Tables 4.2.6.8 and 6.1.1.4'
O O 0.0492 0.0322 'International Tables Vol C Tables 4.2.6.8 and 6.1.1.4'

loop_
_geom_angle_atom_site_label_1
_geom_angle_atom_site_label_2
_geom_angle_atom_site_label_3
_geom_angle
C3 O3 C4 117.48(16)
C5 O4 C4 125.57(17)
C1 N1 C7 123.65(19)
C1 N1 C8 118.05(19)
C7 N1 C8 117.77(19)
O2 C1 N1 123.4(2)
O2 C1 C2 121.4(2)
N1 C1 C2 115.2(2)
C1 C2 H2 117.9
C3 C2 C1 124.2(2)
C3 C2 H2 117.9
O3 C3 C9 113.3(2)
C2 C3 O3 120.1(2)
C2 C3 C9 126.4(2)
O3 C4 C8 109.54(18)
O3 C4 C15 108.79(18)
O4 C4 O3 101.49(16)
O4 C4 C8 112.28(18)
O4 C4 C15 106.28(17)
C8 C4 C15 117.25(19)
O4 C5 C21 108.87(19)
C6 C5 O4 127.6(2)
C6 C5 C21 123.5(2)
C5 C6 H6 114.7
C5 C6 C7 130.5(2)
C7 C6 H6 114.7
O1 C7 N1 122.3(2)
O1 C7 C6 121.5(2)
N1 C7 C6 116.2(2)
N1 C8 C4 111.19(18)
N1 C8 H8A 109.4
N1 C8 H8B 109.4
C4 C8 H8A 109.4
C4 C8 H8B 109.4
H8A C8 H8B 108.0
C10 C9 C3 121.6(2)
C14 C9 C3 120.3(2)
C14 C9 C10 118.1(2)
C9 C10 H10 119.7
C11 C10 C9 120.7(2)
C11 C10 H10 119.7
C10 C11 H11 119.9
C12 C11 C10 120.3(2)
C12 C11 H11 119.9
C11 C12 H12 120.0
C11 C12 C13 120.0(2)
C13 C12 H12 120.0
C12 C13 H13 120.1
C12 C13 C14 119.8(2)
C14 C13 H13 120.1
C9 C14 C13 121.0(2)
C9 C14 H14 119.5
C13 C14 H14 119.5
C16 C15 C4 122.7(2)
C16 C15 C20 118.7(2)
C20 C15 C4 118.6(2)
C15 C16 H16 120.1
C15 C16 C17 119.8(2)
C17 C16 H16 120.1
C16 C17 H17 119.5
C18 C17 C16 121.0(2)
C18 C17 H17 119.5
C17 C18 H18 120.1
C17 C18 C19 119.7(2)
C19 C18 H18 120.1
C18 C19 H19 120.1
C18 C19 C20 119.8(2)
C20 C19 H19 120.1
C15 C20 H20 119.4
C19 C20 C15 121.1(2)
C19 C20 H20 119.4
C22 C21 C5 119.8(2)
C22 C21 C26 119.0(2)
C26 C21 C5 121.2(2)
C21 C22 H22 119.6
C23 C22 C21 120.7(2)
C23 C22 H22 119.6
C22 C23 H23 120.0
C24 C23 C22 120.0(2)
C24 C23 H23 120.0
C23 C24 H24 120.1
C25 C24 C23 119.7(2)
C25 C24 H24 120.1
C24 C25 H25 119.4
C24 C25 C26 121.1(2)
C26 C25 H25 119.4
C21 C26 H26 120.3
C25 C26 C21 119.5(2)
C25 C26 H26 120.3
C3A O3A C4A 119.49(16)
C5A O4A C4A 124.96(17)
C1A N1A C8A 117.13(19)
C7A N1A C1A 124.7(2)
C7A N1A C8A 118.13(19)
O2A C1A N1A 123.5(2)
O2A C1A C2A 121.6(2)
N1A C1A C2A 114.8(2)
C1A C2A H2A 117.4
C3A C2A C1A 125.2(2)
C3A C2A H2A 117.4
O3A C3A C9A 112.89(19)
C2A C3A O3A 121.7(2)
C2A C3A C9A 125.2(2)
O3A C4A C8A 110.63(17)
O3A C4A C15A 108.70(18)
O4A C4A O3A 100.96(16)
O4A C4A C8A 112.40(18)
O4A C4A C15A 106.67(17)
C8A C4A C15A 116.31(19)
O4A C5A C21A 109.24(19)
C6A C5A O4A 127.0(2)
C6A C5A C21A 123.7(2)
C5A C6A H6A 114.9
C5A C6A C7A 130.2(2)
C7A C6A H6A 114.9
O1A C7A N1A 123.1(2)
O1A C7A C6A 121.5(2)
N1A C7A C6A 115.3(2)
N1A C8A C4A 110.58(18)
N1A C8A H8AA 109.5
N1A C8A H8AB 109.5
C4A C8A H8AA 109.5
C4A C8A H8AB 109.5
H8AA C8A H8AB 108.1
C10A C9A C3A 121.2(2)
C14A C9A C3A 120.2(2)
C14A C9A C10A 118.6(2)
C9A C10A H10A 119.9
C11A C10A C9A 120.2(2)
C11A C10A H10A 119.9
C10A C11A H11A 119.6
C12A C11A C10A 120.9(2)
C12A C11A H11A 119.6
C11A C12A H12A 120.4
C13A C12A C11A 119.2(2)
C13A C12A H12A 120.4
C12A C13A H13A 119.5
C12A C13A C14A 120.9(2)
C14A C13A H13A 119.5
C9A C14A H14A 119.9
C13A C14A C9A 120.3(2)
C13A C14A H14A 119.9
C16A C15A C4A 123.0(2)
C20A C15A C4A 118.5(2)
C20A C15A C16A 118.5(2)
C15A C16A H16A 119.9
C17A C16A C15A 120.3(2)
C17A C16A H16A 119.9
C16A C17A H17A 119.7
C18A C17A C16A 120.7(2)
C18A C17A H17A 119.7
C17A C18A H18A 120.0
C17A C18A C19A 120.0(2)
C19A C18A H18A 120.0
C18A C19A H19A 120.2
C18A C19A C20A 119.7(2)
C20A C19A H19A 120.2
C15A C20A H20A 119.5
C19A C20A C15A 120.9(2)
C19A C20A H20A 119.5
C22A C21A C5A 119.9(2)
C22A C21A C26A 118.6(2)
C26A C21A C5A 121.4(2)
C21A C22A H22A 119.8
C23A C22A C21A 120.5(2)
C23A C22A H22A 119.8
C22A C23A H23A 119.8
C24A C23A C22A 120.4(2)
C24A C23A H23A 119.8
C23A C24A H24A 120.1
C25A C24A C23A 119.7(2)
C25A C24A H24A 120.1
C24A C25A H25A 119.7
C24A C25A C26A 120.7(2)
C26A C25A H25A 119.7
C21A C26A C25A 120.1(2)
C21A C26A H26A 119.9
C25A C26A H26A 119.9

loop_
_geom_bond_atom_site_label_1
_geom_bond_atom_site_label_2
_geom_bond_distance
O1 C7 1.219(3)
O2 C1 1.209(3)
O3 C3 1.387(3)
O3 C4 1.458(3)
O4 C4 1.430(3)
O4 C5 1.369(3)
N1 C1 1.400(3)
N1 C7 1.410(3)
N1 C8 1.460(3)
C1 C2 1.479(3)
C2 H2 0.9500
C2 C3 1.342(3)
C3 C9 1.475(3)
C4 C8 1.496(3)
C4 C15 1.512(3)
C5 C6 1.346(3)
C5 C21 1.486(3)
C6 H6 0.9500
C6 C7 1.457(3)
C8 H8A 0.9900
C8 H8B 0.9900
C9 C10 1.405(3)
C9 C14 1.388(3)
C10 H10 0.9500
C10 C11 1.385(3)
C11 H11 0.9500
C11 C12 1.380(3)
C12 H12 0.9500
C12 C13 1.382(3)
C13 H13 0.9500
C13 C14 1.394(3)
C14 H14 0.9500
C15 C16 1.384(3)
C15 C20 1.389(3)
C16 H16 0.9500
C16 C17 1.390(3)
C17 H17 0.9500
C17 C18 1.372(3)
C18 H18 0.9500
C18 C19 1.373(3)
C19 H19 0.9500
C19 C20 1.384(3)
C20 H20 0.9500
C21 C22 1.392(3)
C21 C26 1.398(3)
C22 H22 0.9500
C22 C23 1.385(3)
C23 H23 0.9500
C23 C24 1.383(3)
C24 H24 0.9500
C24 C25 1.374(3)
C25 H25 0.9500
C25 C26 1.389(3)
C26 H26 0.9500
O1A C7A 1.219(3)
O2A C1A 1.219(3)
O3A C3A 1.384(2)
O3A C4A 1.457(3)
O4A C4A 1.433(3)
O4A C5A 1.375(3)
N1A C1A 1.407(3)
N1A C7A 1.396(3)
N1A C8A 1.457(3)
C1A C2A 1.473(3)
C2A H2A 0.9500
C2A C3A 1.351(3)
C3A C9A 1.471(3)
C4A C8A 1.495(3)
C4A C15A 1.514(3)
C5A C6A 1.336(3)
C5A C21A 1.484(3)
C6A H6A 0.9500
C6A C7A 1.463(3)
C8A H8AA 0.9900
C8A H8AB 0.9900
C9A C10A 1.403(3)
C9A C14A 1.396(3)
C10A H10A 0.9500
C10A C11A 1.388(3)
C11A H11A 0.9500
C11A C12A 1.381(3)
C12A H12A 0.9500
C12A C13A 1.380(3)
C13A H13A 0.9500
C13A C14A 1.388(3)
C14A H14A 0.9500
C15A C16A 1.393(3)
C15A C20A 1.392(3)
C16A H16A 0.9500
C16A C17A 1.383(3)
C17A H17A 0.9500
C17A C18A 1.373(3)
C18A H18A 0.9500
C18A C19A 1.382(3)
C19A H19A 0.9500
C19A C20A 1.386(3)
C20A H20A 0.9500
C21A C22A 1.392(3)
C21A C26A 1.393(3)
C22A H22A 0.9500
C22A C23A 1.389(3)
C23A H23A 0.9500
C23A C24A 1.375(3)
C24A H24A 0.9500
C24A C25A 1.372(3)
C25A H25A 0.9500
C25A C26A 1.393(3)
C26A H26A 0.9500

loop_
_smtbx_masks_void_nr
_smtbx_masks_void_average_x
_smtbx_masks_void_average_y
_smtbx_masks_void_average_z
_smtbx_masks_void_volume
_smtbx_masks_void_count_electrons
1 0.000 0.000 0.500 243.7 57.0
2 0.500 0.500 1.000 243.7 57.0
3 0.222 0.874 0.808 9.0 0.0
4 0.278 0.374 0.692 9.0 0.0
5 0.722 0.626 0.308 9.0 0.0
6 0.778 0.126 0.192 9.0 0.0
